data_7009953
loop_
_publ_author_name
'Bayler, Angela'
'Canty, Allan J.'
'Edwards, Peter G.'
'Skelton, Brian W.'
'White, Allan H.'

_publ_section_title
;
 Trimethyl-palladium(IV) and -platinum(IV) complexes containing
 phosphine donor ligands, including studies of
 1,5,9-triethyl-1,5,9-triphosphacyclodecane and X-ray structural
 studies of palladium(II) and palladium(IV) complexes&#x200A;&#x2020;
;
_journal_issue 19
_journal_name_full 'Journal of the Chemical Society, Dalton Transactions'
_journal_page_first 3325
_journal_paper_doi 10.1039/b004741o
_journal_year 2000
_chemical_formula_sum 'C24 H28 F3 N2 O3 P Pd S'
_chemical_formula_weight 618.95
_space_group_IT_number 11
_symmetry_cell_setting monoclinic
_symmetry_space_group_name_Hall '-P 2yb'
_symmetry_space_group_name_H-M 'P 1 21/m 1'
_cell_angle_alpha 90.00000
_cell_angle_beta 105.812(2)
_cell_angle_gamma 90.00000
_cell_formula_units_Z 2
_cell_length_a 8.3640(10)
_cell_length_b 11.493(2)
_cell_length_c 13.860(2)
_cell_measurement_reflns_used 4856
_cell_measurement_temperature 150
_cell_measurement_theta_max 26
_cell_measurement_theta_min 2
_cell_volume 1281.9(3)
_computing_cell_refinement 'Siemens SAINT (Siemens, 1995)'
_computing_data_collection 'Siemens SMART (Siemens, 1995)'
_computing_data_reduction 'xtal ADDREF SORTRF'
_computing_molecular_graphics xtal
_computing_publication_material 'xtal BONDLA CIFIO'
_computing_structure_refinement 'xtal CRYLSQ'
_computing_structure_solution xtal
_diffrn_ambient_temperature 150
_diffrn_measurement_device_type
;
Bruker SMART CCD diffractometer
;
_diffrn_measurement_method '\w scans'
_diffrn_radiation_detector 'CCD area detector'
_diffrn_radiation_monochromator graphite
_diffrn_radiation_source 'sealed tube'
_diffrn_radiation_type 'Mo K\a'
_diffrn_radiation_wavelength .71073
_diffrn_reflns_av_R_equivalents .024
_diffrn_reflns_av_sigmaI/netI .044
_diffrn_reflns_limit_h_max 10
_diffrn_reflns_limit_h_min -11
_diffrn_reflns_limit_k_max 15
_diffrn_reflns_limit_k_min -15
_diffrn_reflns_limit_l_max 18
_diffrn_reflns_limit_l_min 0
_diffrn_reflns_number 12745
_diffrn_reflns_theta_max 29.3
_diffrn_reflns_theta_min 1.53
_diffrn_standards_decay_% 0
_exptl_absorpt_coefficient_mu .918
_exptl_absorpt_correction_T_max .89
_exptl_absorpt_correction_T_min .78
_exptl_absorpt_correction_type multi-scan
_exptl_absorpt_process_details
;
 SADABS; Sheldrick, 1996
;
_exptl_crystal_colour colourless
_exptl_crystal_density_diffrn 1.604
_exptl_crystal_description plate
_exptl_crystal_F_000 628
_exptl_crystal_size_max .2
_exptl_crystal_size_mid .14
_exptl_crystal_size_min .12
_refine_diff_density_max .988
_refine_diff_density_min -.611
_refine_ls_goodness_of_fit_all 1.22
_refine_ls_goodness_of_fit_ref 1.279
_refine_ls_hydrogen_treatment noref
_refine_ls_matrix_type full
_refine_ls_number_constraints 0
_refine_ls_number_parameters 172
_refine_ls_number_reflns 2905
_refine_ls_number_restraints 0
_refine_ls_R_factor_all .043
_refine_ls_R_factor_gt .034
_refine_ls_shift/su_max .03
_refine_ls_shift/su_mean .001
_refine_ls_structure_factor_coef F
_refine_ls_weighting_scheme calc
_refine_ls_wR_factor_all .043
_refine_ls_wR_factor_ref .042
_reflns_d_resolution_high .726
_reflns_d_resolution_low 13.3
_reflns_Friedel_coverage 0
_reflns_limit_h_max 11
_reflns_limit_h_min 0
_reflns_limit_k_max 15
_reflns_limit_k_min 0
_reflns_limit_l_max 17
_reflns_limit_l_min -18
_reflns_number_gt 2905
_reflns_number_total 3424
_reflns_threshold_expression 'F    > 4.00 sig(F   )'
_cod_data_source_file b004741o.txt
_cod_data_source_block ajcph
_cod_original_cell_volume 1281.9(4)
_cod_original_sg_symbol_Hall -p_2yb
_cod_original_sg_symbol_H-M P_1_21/m_1
_cod_original_formula_sum 'C24 H28 F3 N2 O3 P1 Pd1 S1'
_cod_database_code 7009953

loop_
_symmetry_equiv_pos_as_xyz
+x,+y,+z
-x,1/2+y,-z
-x,-y,-z
+x,1/2-y,+z

loop_
_atom_site_label
_atom_site_fract_x
_atom_site_fract_y
_atom_site_fract_z
_atom_site_U_iso_or_equiv
_atom_site_adp_type
_atom_site_calc_flag
_atom_site_calc_attached_atom
_atom_site_occupancy
_atom_site_disorder_assembly
_atom_site_disorder_group
Pd .37790(3) .25000 .08143(2) .02203(14) Uani ? ? 1.00000 ? ?
C10a .2627(4) .3725(3) -.0210(2) .0515(18) Uani ? ? 1.00000 ? ?
C10c .5658(5) .25000 .0091(3) .0321(18) Uani ? ? 1.00000 ? ?
N11 .5280(3) .13163(19) .19447(16) .0265(10) Uani ? ? 1.00000 ? ?
C12 .6473(3) .1877(3) .26582(18) .0304(12) Uani ? ? 1.00000 ? ?
C13 .7696(4) .1276(4) .3390(2) .0520(19) Uani ? ? 1.00000 ? ?
C14 .7622(6) .0047(5) .3362(3) .077(3) Uani ? ? 1.00000 ? ?
C15 .6429(6) -.0490(3) .2665(3) .071(3) Uani ? ? 1.00000 ? ?
C16 .5245(4) .0161(3) .1963(3) .0431(16) Uani ? ? 1.00000 ? ?
C17 .8928(4) .1912(5) .4104(2) .082(3) Uani ? ? 1.00000 ? ?
P1 .15247(11) .25000 .16016(7) .0219(4) Uani ? ? 1.00000 ? ?
C111 .0124(4) .1274(3) .1314(2) .0403(15) Uani ? ? 1.00000 ? ?
C121 .2363(5) .25000 .2955(3) .047(2) Uani ? ? 1.00000 ? ?
C122 .2739(5) .1442(5) .3463(3) .081(3) Uani ? ? 1.00000 ? ?
C123 .3535(6) .1470(9) .4494(3) .147(5) Uani ? ? 1.00000 ? ?
C124 .3919(9) .25000 .5003(5) .199(11) Uani ? ? 1.00000 ? ?
S1 .21977(12) -.25000 .20169(7) .0379(5) Uani ? ? 1.00000 ? ?
O11 .1637(3) -.3544(2) .14873(19) .0567(13) Uani ? ? 1.00000 ? ?
O13 .3911(4) -.25000 .2562(3) .103(3) Uani ? ? 1.00000 ? ?
C0 .1172(6) -.25000 .3026(4) .054(3) Uani ? ? 1.00000 ? ?
F1 .1592(4) -.3434(3) .36067(18) .1008(19) Uani ? ? 1.00000 ? ?
F2 -.0464(4) -.25000 .2682(3) .069(2) Uani ? ? 1.00000 ? ?
H10aA .15407 .34559 -.05193 .07700 Uiso ? ? 1.00000 ? ?
H10aB .25564 .44223 .01604 .07700 Uiso ? ? 1.00000 ? ?
H10aC .32621 .38856 -.06711 .07700 Uiso ? ? 1.00000 ? ?
H10cA .63471 .18251 .02665 .05100 Uiso ? ? 1.00000 ? ?
H10cB .51948 .25000 -.06166 .05100 Uiso ? ? 1.00000 ? ?
H14 .84353 -.04012 .38392 .09600 Uiso ? ? 1.00000 ? ?
H15 .63527 -.13313 .26427 .08900 Uiso ? ? 1.00000 ? ?
H16 .43631 -.02342 .14638 .05800 Uiso ? ? 1.00000 ? ?
H17 .97730 .15043 .45916 .10300 Uiso ? ? 1.00000 ? ?
H111A -.03622 .12225 .06053 .06300 Uiso ? ? 1.00000 ? ?
H111B -.07447 .13593 .16336 .06300 Uiso ? ? 1.00000 ? ?
H111C .07080 .05688 .15381 .06300 Uiso ? ? 1.00000 ? ?
H122 .24429 .07009 .30986 .10800 Uiso ? ? 1.00000 ? ?
H123 .37797 .07307 .48606 .18300 Uiso ? ? 1.00000 ? ?
H124 .44923 .25000 .56847 .25200 Uiso ? ? 1.00000 ? ?

loop_
_atom_site_aniso_label
_atom_site_aniso_U_11
_atom_site_aniso_U_22
_atom_site_aniso_U_33
_atom_site_aniso_U_12
_atom_site_aniso_U_13
_atom_site_aniso_U_23
Pd .01710(14) .02963(16) .01891(14) .00000 .00415(9) .00000
C10a .0366(17) .078(3) .0415(17) .0165(17) .0135(13) .0350(18)
C10c .0258(19) .048(2) .0248(18) .00000 .0103(15) .00000
N11 .0270(11) .0284(11) .0276(11) .0060(9) .0134(9) .0053(9)
C12 .0206(12) .0523(17) .0212(12) .0077(11) .0106(9) .0061(11)
C13 .0365(16) .097(3) .0261(15) .0319(18) .0144(12) .0172(17)
C14 .089(3) .107(4) .044(2) .072(3) .030(2) .039(2)
C15 .111(4) .052(2) .070(3) .050(2) .059(3) .032(2)
C16 .057(2) .0311(15) .0522(18) .0127(14) .0330(16) .0076(14)
C17 .0294(16) .188(6) .0247(14) .028(2) .0032(12) .014(2)
P1 .0182(4) .0255(5) .0224(4) .00000 .0064(3) .00000
C111 .0333(15) .0368(16) .0543(18) -.0101(13) .0178(13) -.0009(14)
C121 .0192(18) .101(4) .023(2) .00000 .0087(15) .00000
C122 .049(2) .161(5) .043(2) .053(3) .0298(16) .047(3)
C123 .060(3) .339(11) .052(3) .090(5) .032(3) .086(5)
C124 .031(3) .54(3) .026(3) .00000 .004(3) .00000
S1 .0254(5) .0594(7) .0278(5) .00000 .0052(4) .00000
O11 .0696(17) .0438(14) .0630(15) .0045(12) .0288(13) -.0059(12)
O13 .0244(18) .240(6) .042(2) .00000 .0030(15) .00000
C0 .046(3) .072(4) .046(3) .00000 .019(2) .00000
F1 .120(2) .134(2) .0634(15) .042(2) .0498(15) .0513(16)
F2 .0475(17) .086(2) .086(2) .00000 .0386(17) .00000

loop_
_atom_type_symbol
_atom_type_description
_atom_type_oxidation_number
_atom_type_number_in_cell
_atom_type_scat_dispersion_real
_atom_type_scat_dispersion_imag
_atom_type_scat_source
C ? 0 48 .002 .002 'Int Tables Vol IV Tables 2.2B and 2.3.1'
H ? 0 56 0 0 'Int Tables Vol IV Tables 2.2B and 2.3.1'
F ? 0 6 .014 .01 'Int Tables Vol IV Tables 2.2B and 2.3.1'
N ? 0 4 .004 .003 'Int Tables Vol IV Tables 2.2B and 2.3.1'
O ? 0 6 .008 .006 'Int Tables Vol IV Tables 2.2B and 2.3.1'
P ? 0 2 .09 .095 'Int Tables Vol IV Tables 2.2B and 2.3.1'
S ? 0 2 .11 .124 'Int Tables Vol IV Tables 2.2B and 2.3.1'
Pd ? 0 2 -1.177 1.007 'Int Tables Vol IV Tables 2.2B and 2.3.1'

loop_
_diffrn_attenuator_code
_diffrn_attenuator_scale
? ?

loop_
_geom_angle_atom_site_label_1
_geom_angle_atom_site_label_2
_geom_angle_atom_site_label_3
_geom_angle_site_symmetry_1
_geom_angle_site_symmetry_2
_geom_angle_site_symmetry_3
_geom_angle
_geom_angle_publ_flag
C10a Pd C10c . . . 86.58(12) ?
C10a Pd N11 . . . 173.18(11) ?
C10a Pd P1 . . . 92.03(10) ?
C10a Pd C10a . . 4 87.02(14) ?
C10a Pd N11 . . 4 97.97(11) ?
C10c Pd N11 . . . 89.07(10) ?
C10c Pd P1 . . . 178.09(11) ?
C10c Pd C10a . . 4 86.58(12) ?
C10c Pd N11 . . 4 89.07(10) ?
N11 Pd P1 . . . 92.43(7) ?
N11 Pd C10a . . 4 97.97(11) ?
N11 Pd N11 . . 4 76.69(8) ?
P1 Pd C10a . . 4 92.03(10) ?
P1 Pd N11 . . 4 92.43(7) ?
C10a Pd N11 4 . 4 173.18(11) ?
Pd C10a H10aA . . . 107.6(3) ?
Pd C10a H10aB . . . 106.7(2) ?
Pd C10a H10aC . . . 110.8(3) ?
H10aA C10a H10aB . . . 108.9(3) ?
H10aA C10a H10aC . . . 113.7(3) ?
H10aB C10a H10aC . . . 108.8(4) ?
Pd C10c H10cA . . . 111.0(3) ?
Pd C10c H10cB . . . 110.3(3) ?
Pd C10c H10cA . . 4 111.0(3) ?
H10cA C10c H10cB . . . 108.0(3) ?
H10cA C10c H10cA . . 4 108.2(3) ?
H10cB C10c H10cA . . 4 108.0(3) ?
Pd N11 C12 . . . 112.92(17) ?
Pd N11 C16 . . . 128.47(18) ?
C12 N11 C16 . . . 118.4(2) ?
N11 C12 C13 . . . 122.4(3) ?
N11 C12 C12 . . 4 118.2(2) ?
C13 C12 C12 . . 4 119.3(2) ?
C12 C13 C14 . . . 116.9(3) ?
C12 C13 C17 . . . 119.7(4) ?
C14 C13 C17 . . . 123.5(3) ?
C13 C14 C15 . . . 120.0(4) ?
C13 C14 H14 . . . 120.0(4) ?
C15 C14 H14 . . . 120.0(5) ?
C14 C15 C16 . . . 120.2(4) ?
C14 C15 H15 . . . 120.9(4) ?
C16 C15 H15 . . . 118.9(4) ?
N11 C16 C15 . . . 122.1(3) ?
N11 C16 H16 . . . 118.0(3) ?
C15 C16 H16 . . . 119.9(3) ?
C13 C17 H17 . . . 119.7(5) ?
C13 C17 C17 . . 4 121.0(3) ?
H17 C17 C17 . . 4 119.3(4) ?
Pd P1 C111 . . . 116.00(12) ?
Pd P1 C121 . . . 109.68(14) ?
Pd P1 C111 . . 4 116.00(12) ?
C111 P1 C121 . . . 105.84(14) ?
C111 P1 C111 . . 4 102.52(14) ?
C121 P1 C111 . . 4 105.84(14) ?
P1 C111 H111A . . . 110.1(3) ?
P1 C111 H111B . . . 110.4(2) ?
P1 C111 H111C . . . 110.3(2) ?
H111A C111 H111B . . . 108.6(3) ?
H111A C111 H111C . . . 108.6(3) ?
H111B C111 H111C . . . 108.9(3) ?
P1 C121 C122 . . . 119.5(2) ?
P1 C121 C122 . . 4 119.5(2) ?
C122 C121 C122 . . 4 120.9(4) ?
C121 C122 C123 . . . 118.2(6) ?
C121 C122 H122 . . . 120.1(3) ?
C123 C122 H122 . . . 121.7(6) ?
C122 C123 C124 . . . 121.6(7) ?
C122 C123 H123 . . . 118.7(8) ?
C124 C123 H123 . . . 119.7(5) ?
C123 C124 H124 . . . 120.2(4) ?
C123 C124 C123 . . 4 119.5(6) ?
H124 C124 C123 . . 4 120.2(4) ?
O11 S1 O13 . . . 114.62(12) ?
O11 S1 C0 . . . 103.77(15) ?
O11 S1 O11 . . '4 545' 115.62(15) ?
O13 S1 C0 . . . 102.0(2) ?
O13 S1 O11 . . '4 545' 114.62(12) ?
C0 S1 O11 . . '4 545' 103.77(15) ?
S1 C0 F1 . . . 111.2(3) ?
S1 C0 F2 . . . 112.3(3) ?
S1 C0 F1 . . '4 545' 111.2(3) ?
F1 C0 F2 . . . 107.2(3) ?
F1 C0 F1 . . '4 545' 107.5(4) ?
F2 C0 F1 . . '4 545' 107.2(3) ?

loop_
_geom_bond_atom_site_label_1
_geom_bond_atom_site_label_2
_geom_bond_site_symmetry_1
_geom_bond_site_symmetry_2
_geom_bond_distance
_geom_bond_publ_flag
Pd C10a . . 2.045(3) ?
Pd C10c . . 2.082(4) ?
Pd N11 . . 2.193(2) ?
Pd P1 . . 2.4222(11) ?
Pd C10a . 4 2.045(3) ?
Pd N11 . 4 2.193(2) ?
C10a H10aA . . .945(3) ?
C10a H10aB . . .962(4) ?
C10a H10aC . . .953(4) ?
C10c H10cA . . .957(2) ?
C10c H10cB . . .951(4) ?
C10c H10cA . 4 .957(2) ?
N11 C12 . . 1.361(3) ?
N11 C16 . . 1.328(4) ?
C12 C13 . . 1.410(4) ?
C12 C12 . 4 1.433(4) ?
C13 C14 . . 1.413(7) ?
C13 C17 . . 1.421(5) ?
C14 C15 . . 1.336(6) ?
C14 H14 . . .959(4) ?
C15 C16 . . 1.402(5) ?
C15 H15 . . .968(4) ?
C16 H16 . . .975(3) ?
C17 H17 . . .957(3) ?
C17 C17 . 4 1.352(7) ?
P1 C111 . . 1.806(3) ?
P1 C121 . . 1.814(4) ?
P1 C111 . 4 1.806(3) ?
C111 H111A . . .957(3) ?
C111 H111B . . .953(4) ?
C111 H111C . . .954(3) ?
C121 C122 . . 1.398(5) ?
C121 C122 . 4 1.398(5) ?
C122 C123 . . 1.403(6) ?
C122 H122 . . .987(5) ?
C123 C124 . . 1.370(9) ?
C123 H123 . . .983(9) ?
C124 H124 . . .936(7) ?
S1 O11 . . 1.418(2) ?
S1 O13 . . 1.426(3) ?
S1 C0 . . 1.828(6) ?
S1 O11 . '4 545' 1.418(2) ?
C0 F1 . . 1.330(4) ?
C0 F2 . . 1.321(6) ?
C0 F1 . '4 545' 1.330(4) ?

loop_
_geom_contact_atom_site_label_1
_geom_contact_atom_site_label_2
_geom_contact_distance
_geom_contact_site_symmetry_1
_geom_contact_site_symmetry_2
_geom_contact_publ_flag
Pd C12 2.997(2) . 4 ?
Pd C12 2.997(2) . . ?
Pd C16 3.193(3) . 4 ?
Pd C16 3.193(3) . . ?
Pd H10aA 2.4985(3) . 4 ?
Pd H10aA 2.4985(3) . . ?
Pd H10aB 2.4986(4) . 4 ?
Pd H10aB 2.4986(4) . . ?
Pd H10aC 2.5449(4) . 4 ?
Pd H10aC 2.5449(4) . . ?
Pd H10cA 2.5847(4) . . ?
Pd H10cA 2.5847(4) . 4 ?
Pd H10cB 2.5720(4) . . ?
C10a C10a 2.816(6) . 4 ?
C10a C10c 2.830(5) . . ?
C10a N11 3.199(3) . 4 ?
C10a P1 3.225(4) . . ?
C10a H10aA 2.661(4) . 4 ?
C10c N11 2.999(4) . . ?
C10c N11 2.999(4) . 4 ?
C10c S1 3.822(4) . '2 655' ?
C10c H10aC 2.552(3) . . ?
C10c H10aC 2.552(3) . 4 ?
N11 N11 2.721(3) . 4 ?
N11 C12 2.398(3) . 4 ?
N11 C13 3.681(4) . 4 ?
N11 C13 2.428(3) . . ?
N11 C14 2.780(5) . . ?
N11 C15 2.390(5) . . ?
N11 P1 3.336(2) . . ?
N11 C121 3.409(5) . . ?
N11 C122 3.377(5) . . ?
N11 H10aB 2.992(2) . 4 ?
N11 H10cA 2.772(2) . . ?
N11 H15 3.245(2) . . ?
N11 H16 1.982(2) . . ?
N11 H122 3.279(2) . . ?
C12 C13 2.454(5) . 4 ?
C12 C14 2.405(6) . . ?
C12 C15 2.721(5) . . ?
C12 C16 2.309(4) . . ?
C12 C17 2.447(3) . . ?
C12 C17 2.815(4) . 4 ?
C13 C13 2.815(6) . 4 ?
C13 C15 2.382(6) . . ?
C13 C16 2.748(4) . . ?
C13 C17 2.413(6) . 4 ?
C13 H14 2.067(4) . . ?
C13 H17 2.070(3) . . ?
C14 C16 2.373(5) . . ?
C14 C17 2.496(7) . . ?
C14 F2 3.584(6) . '1 655' ?
C14 H15 2.014(5) . . ?
C14 H17 2.697(4) . . ?
C15 F2 3.472(5) . '1 655' ?
C15 H14 1.997(4) . . ?
C15 H16 2.068(4) . . ?
C16 P1 4.038(3) . . ?
C16 H15 2.053(3) . . ?
C17 F1 3.342(4) . '2 656' ?
C17 H14 2.700(5) . . ?
C17 H17 2.003(5) . 4 ?
P1 C122 2.782(4) . 4 ?
P1 C122 2.782(4) . . ?
P1 H10aA 3.1417(10) . 4 ?
P1 H10aA 3.1417(10) . . ?
P1 H10aB 3.2489(8) . . ?
P1 H10aB 3.2489(8) . 4 ?
P1 H111A 2.3164(6) . 4 ?
P1 H111A 2.3164(6) . . ?
P1 H111B 2.3172(8) . 4 ?
P1 H111B 2.3172(8) . . ?
P1 H111C 2.3169(5) . . ?
P1 H111C 2.3169(5) . 4 ?
P1 H122 2.8813(7) . 4 ?
P1 H122 2.8813(7) . . ?
C111 C111 2.818(4) . 4 ?
C111 C121 2.888(4) . . ?
C121 C123 2.403(7) . 4 ?
C121 C123 2.403(7) . . ?
C121 C124 2.782(8) . . ?
C121 H122 2.0766(5) . . ?
C121 H122 2.0766(5) . 4 ?
C122 C122 2.432(8) . 4 ?
C122 C123 2.779(10) . 4 ?
C122 C124 2.420(7) . . ?
C122 F1 3.608(6) . '4 545' ?
C122 H123 2.063(4) . . ?
C123 C123 2.367(14) . 4 ?
C123 H122 2.096(6) . . ?
C123 H124 2.011(7) . . ?
C124 H123 2.0432(8) . 4 ?
C124 H123 2.0432(8) . . ?
S1 F1 2.621(3) . '4 545' ?
S1 F1 2.621(3) . . ?
S1 F2 2.631(4) . . ?
S1 H10aA 3.4286(9) . '2 545' ?
S1 H10aA 3.4286(9) . 3 ?
S1 H10cB 3.2908(12) . '2 645' ?
S1 H15 3.6043(10) . . ?
S1 H15 3.6043(10) . '4 545' ?
S1 H16 3.3772(8) . '4 545' ?
S1 H16 3.3772(8) . . ?
S1 H124 3.6065(10) . '2 646' ?
O11 O11 2.401(3) . '4 545' ?
O11 O13 2.394(4) . . ?
O11 C0 2.567(6) . . ?
O11 F1 2.951(4) . . ?
O11 F2 2.976(4) . . ?
O11 H10aA 2.633(2) . 3 ?
O11 H16 2.685(3) . '4 545' ?
O11 H111C 2.460(2) . '4 545' ?
O13 C0 2.542(7) . . ?
O13 F1 2.923(5) . . ?
O13 F1 2.923(5) . '4 545' ?
O13 H15 2.421(3) . '4 545' ?
O13 H15 2.421(3) . . ?
O13 H124 2.434(3) . '2 646' ?
F1 F1 2.146(5) . '4 545' ?
F1 F2 2.133(4) . . ?
F1 H14 3.055(3) . '4 445' ?
F1 H17 3.016(3) . '2 646' ?
F1 H122 2.840(3) . '4 545' ?
F1 H124 3.330(3) . '2 646' ?
F2 H10aA 3.087(3) . '2 545' ?
F2 H10aA 3.087(3) . 3 ?
F2 H14 3.169(3) . '4 445' ?
F2 H14 3.169(3) . '1 455' ?
F2 H15 2.970(3) . '4 445' ?
F2 H15 2.970(3) . '1 455' ?
H10aA H10aA 2.1972(4) . 4 ?
H10aA H10aB 1.55134(18) . . ?
H10aA H10aC 1.58940(17) . . ?
H10aB H10aC 1.55812(15) . . ?
H10aB H16 2.2204(2) . 4 ?
H10aC H10cB 2.2557(3) . . ?
H10cA H10cA 1.5513(3) . 4 ?
H10cA H10cB 1.54460(14) . . ?
H14 H15 2.3136(2) . . ?
H15 H16 2.3552(2) . . ?
H17 H17 2.2887(5) . 4 ?
H111A H111B 1.5514(2) . . ?
H111A H111C 1.55129(15) . . ?
H111B H111C 1.55142(16) . . ?
H111C H122 2.2575(3) . . ?
H122 H123 2.3932(3) . . ?
H123 H124 2.3289(4) . . ?

loop_
_geom_hbond_atom_site_label_D
_geom_hbond_atom_site_label_H
_geom_hbond_atom_site_label_A
_geom_hbond_site_symmetry_D
_geom_hbond_site_symmetry_H
_geom_hbond_site_symmetry_A
_geom_hbond_distance_DH
_geom_hbond_distance_HA
_geom_hbond_distance_DA
_geom_hbond_angle_DHA
_geom_hbond_publ_flag
? ? ? ? ? ? ? ? ? ? ?

loop_
_geom_torsion_atom_site_label_1
_geom_torsion_atom_site_label_2
_geom_torsion_atom_site_label_3
_geom_torsion_atom_site_label_4
_geom_torsion_site_symmetry_1
_geom_torsion_site_symmetry_2
_geom_torsion_site_symmetry_3
_geom_torsion_site_symmetry_4
_geom_torsion
_geom_torsion_publ_flag
? ? ? ? ? ? ? ? ? ?
